data_1514495
loop_
_publ_author_name
'Wang, Jun-Hao'
'Li, Mian'
'Li, Dan'

_publ_section_title
;
 A dynamic, luminescent and entangled MOF as a qualitative sensor for
 volatile organic solvents and a quantitative monitor for acetonitrile
 vapour
;
_journal_issue 4
_journal_name_full 'Chemical Science'
_journal_page_first 1793
_journal_paper_doi 10.1039/c3sc00016h
_journal_volume 4
_journal_year 2013
_chemical_formula_sum 'C26 H27 Cu3 N8 O0'
_chemical_formula_weight 642.18
_chemical_name_systematic
;
?
;
_space_group_IT_number 2
_symmetry_cell_setting triclinic
_symmetry_space_group_name_Hall '-P 1'
_symmetry_space_group_name_H-M 'P -1'
_atom_sites_solution_hydrogens geom
_atom_sites_solution_primary direct
_atom_sites_solution_secondary difmap
_audit_creation_method SHELXL-97
_cell_angle_alpha 64.005(3)
_cell_angle_beta 89.783(3)
_cell_angle_gamma 71.129(3)
_cell_formula_units_Z 2
_cell_length_a 11.4287(18)
_cell_length_b 11.7031(18)
_cell_length_c 12.918(2)
_cell_measurement_reflns_used 1131
_cell_measurement_temperature 298(2)
_cell_measurement_theta_max 21.190
_cell_measurement_theta_min 2.260
_cell_volume 1450.1(4)
_computing_structure_refinement 'SHELXL-97 (Sheldrick, 1997)'
_computing_structure_solution 'SHELXS-97 (Sheldrick, 1990)'
_diffrn_ambient_temperature 298(2)
_diffrn_measured_fraction_theta_full 0.982
_diffrn_measured_fraction_theta_max 0.982
_diffrn_radiation_monochromator graphite
_diffrn_radiation_source 'fine-focus sealed tube'
_diffrn_radiation_type MoK\a
_diffrn_radiation_wavelength 0.71073
_diffrn_reflns_av_R_equivalents 0.0297
_diffrn_reflns_av_sigmaI/netI 0.0621
_diffrn_reflns_limit_h_max 13
_diffrn_reflns_limit_h_min -13
_diffrn_reflns_limit_k_max 13
_diffrn_reflns_limit_k_min -13
_diffrn_reflns_limit_l_max 15
_diffrn_reflns_limit_l_min -14
_diffrn_reflns_number 8472
_diffrn_reflns_theta_full 25.00
_diffrn_reflns_theta_max 25.00
_diffrn_reflns_theta_min 1.78
_exptl_absorpt_coefficient_mu 2.208
_exptl_absorpt_correction_T_max 0.9169
_exptl_absorpt_correction_T_min 0.7329
_exptl_absorpt_correction_type multi-scan
_exptl_crystal_density_diffrn 1.471
_exptl_crystal_density_method 'not measured'
_exptl_crystal_F_000 652
_exptl_crystal_size_max 0.15
_exptl_crystal_size_mid 0.08
_exptl_crystal_size_min 0.04
_refine_diff_density_max 0.748
_refine_diff_density_min -0.449
_refine_diff_density_rms 0.131
_refine_ls_extinction_method none
_refine_ls_goodness_of_fit_ref 1.025
_refine_ls_hydrogen_treatment constr
_refine_ls_matrix_type full
_refine_ls_number_parameters 338
_refine_ls_number_reflns 5028
_refine_ls_number_restraints 6
_refine_ls_restrained_S_all 1.028
_refine_ls_R_factor_all 0.0880
_refine_ls_R_factor_gt 0.0641
_refine_ls_shift/su_max 0.000
_refine_ls_shift/su_mean 0.000
_refine_ls_structure_factor_coef Fsqd
_refine_ls_weighting_details 'calc w=1/[\s^2^(Fo^2^)+(0.1106P)^2^+0.0000P] where P=(Fo^2^+2Fc^2^)/3'
_refine_ls_weighting_scheme calc
_refine_ls_wR_factor_gt 0.1575
_refine_ls_wR_factor_ref 0.1868
_reflns_number_gt 3740
_reflns_number_total 5028
_reflns_threshold_expression >2sigma(I)
_cod_data_source_file c3sc00016h.txt
_cod_data_source_block Cu-benzene
_cod_original_sg_symbol_H-M p-1
_cod_database_code 1514495

loop_
_symmetry_equiv_pos_as_xyz
'x, y, z'
'-x, -y, -z'

loop_
_atom_site_label
_atom_site_type_symbol
_atom_site_fract_x
_atom_site_fract_y
_atom_site_fract_z
_atom_site_U_iso_or_equiv
_atom_site_adp_type
_atom_site_occupancy
_atom_site_symmetry_multiplicity
_atom_site_calc_flag
_atom_site_refinement_flags
C1 C -0.1077(8) 0.4972(11) -0.1271(7) 0.111(4) Uani 1 1 d .
H1A H -0.0905 0.5208 -0.0678 0.167 Uiso 1 1 calc R
H1B H -0.0327 0.4325 -0.1308 0.167 Uiso 1 1 calc R
H1C H -0.1716 0.4580 -0.1086 0.167 Uiso 1 1 calc R
Cu1 Cu 0.37501(7) 1.16842(8) 0.08005(7) 0.0491(3) Uani 1 1 d .
N1 N -0.2843(4) 0.7807(5) -0.4059(4) 0.0451(12) Uani 1 1 d .
C2 C -0.1508(6) 0.6205(7) -0.2407(6) 0.0533(16) Uani 1 1 d .
Cu2 Cu 0.54559(7) 0.86861(9) 0.49800(7) 0.0524(3) Uani 1 1 d .
N2 N -0.2642(5) 0.6651(6) -0.3013(4) 0.0530(14) Uani 1 1 d .
H2 H -0.3185 0.6264 -0.2780 0.064 Uiso 1 1 calc R
C3 C -0.0922(6) 0.7089(8) -0.3103(6) 0.0565(18) Uani 1 1 d .
Cu3 Cu 0.31549(7) 0.63807(8) 0.79610(7) 0.0455(3) Uani 1 1 d .
N3 N 0.1598(4) 0.7650(5) -0.1754(4) 0.0400(11) Uani 1 1 d .
C4 C -0.1773(6) 0.8033(7) -0.4094(6) 0.0507(16) Uani 1 1 d .
N4 N 0.3792(4) 0.8948(5) 0.1418(5) 0.0508(13) Uani 1 1 d .
H4 H 0.4024 0.8752 0.2127 0.061 Uiso 1 1 calc R
C5 C -0.1656(7) 0.9248(8) -0.5131(8) 0.085(3) Uani 1 1 d .
H5A H -0.2111 0.9390 -0.5827 0.128 Uiso 1 1 calc R
H5B H -0.0789 0.9083 -0.5208 0.128 Uiso 1 1 calc R
H5C H -0.1995 1.0042 -0.5018 0.128 Uiso 1 1 calc R
N5 N 0.3515(4) 1.0213(5) 0.0503(5) 0.0462(12) Uani 1 1 d .
C6 C 0.0372(6) 0.7043(9) -0.2781(7) 0.065(2) Uani 1 1 d .
H6A H 0.0921 0.6096 -0.2362 0.079 Uiso 1 1 calc R
H6B H 0.0690 0.7461 -0.3496 0.079 Uiso 1 1 calc R
N6 N 0.4372(6) 1.0595(6) 0.2455(5) 0.0585(15) Uani 1 1 d .
C7 C 0.0447(5) 0.7720(6) -0.2063(6) 0.0477(15) Uani 1 1 d .
N7 N 0.4641(5) 0.7551(6) 0.6139(5) 0.0615(15) Uani 1 1 d .
C8 C -0.0590(6) 0.8388(9) -0.1708(8) 0.076(2) Uani 1 1 d .
H8 H -0.1389 0.8447 -0.1929 0.091 Uiso 1 1 calc R
N8 N 0.3281(5) 0.4603(6) 0.9074(6) 0.0657(16) Uani 1 1 d .
C9 C -0.0403(7) 0.8959(10) -0.1026(9) 0.098(3) Uani 1 1 d .
H9 H -0.1076 0.9385 -0.0755 0.117 Uiso 1 1 calc R
C10 C 0.0778(6) 0.8901(10) -0.0742(9) 0.090(3) Uani 1 1 d .
H10 H 0.0904 0.9309 -0.0297 0.108 Uiso 1 1 calc R
C11 C 0.1762(5) 0.8246(7) -0.1115(6) 0.0534(17) Uani 1 1 d .
C12 C 0.3091(6) 0.8130(9) -0.0866(8) 0.073(2) Uani 1 1 d .
H12A H 0.3364 0.8571 -0.1602 0.087 Uiso 1 1 calc R
H12B H 0.3618 0.7174 -0.0496 0.087 Uiso 1 1 calc R
C13 C 0.3907(8) 0.6587(8) 0.1959(8) 0.083(3) Uani 1 1 d .
H13A H 0.4513 0.6318 0.2612 0.125 Uiso 1 1 calc R
H13B H 0.4223 0.6015 0.1592 0.125 Uiso 1 1 calc R
H13C H 0.3141 0.6496 0.2224 0.125 Uiso 1 1 calc R
C14 C 0.3664(6) 0.8036(6) 0.1099(7) 0.0499(16) Uani 1 1 d .
C15 C 0.3302(6) 0.8744(7) -0.0090(7) 0.0550(18) Uani 1 1 d .
C16 C 0.3224(5) 1.0081(7) -0.0422(6) 0.0491(16) Uani 1 1 d .
C17 C 0.2840(7) 1.1282(8) -0.1595(6) 0.073(2) Uani 1 1 d .
H17A H 0.2597 1.2099 -0.1512 0.110 Uiso 1 1 calc R
H17B H 0.2145 1.1282 -0.2010 0.110 Uiso 1 1 calc R
H17C H 0.3530 1.1241 -0.2020 0.110 Uiso 1 1 calc R
C18 C 0.4793(6) 0.9898(7) 0.3415(6) 0.0499(16) Uani 1 1 d .
C19 C 0.4100(6) 0.7059(6) 0.6840(6) 0.0476(15) Uani 1 1 d .
C20 C 0.3429(6) 0.3477(7) 0.9764(6) 0.0547(17) Uani 1 1 d .
C21 C 0.7086(18) 0.415(2) 0.4941(15) 0.200(9) Uani 1 1 d D
H21 H 0.6329 0.4380 0.4502 0.240 Uiso 1 1 calc R
C22 C 0.773(2) 0.282(2) 0.5607(18) 0.177(8) Uani 1 1 d D
H22 H 0.7463 0.2160 0.5585 0.213 Uiso 1 1 calc R
C23 C 0.880(2) 0.248(2) 0.632(2) 0.221(11) Uani 1 1 d D
H23 H 0.9270 0.1565 0.6810 0.265 Uiso 1 1 calc R
C24 C 0.9189(16) 0.347(3) 0.6316(17) 0.157(6) Uani 1 1 d D
H24 H 0.9891 0.3245 0.6830 0.189 Uiso 1 1 calc R
C25 C 0.852(2) 0.483(2) 0.554(2) 0.177(8) Uani 1 1 d D
H25 H 0.8838 0.5486 0.5491 0.212 Uiso 1 1 calc R
C26 C 0.742(2) 0.5230(15) 0.4835(18) 0.226(12) Uani 1 1 d D
H26 H 0.6948 0.6136 0.4337 0.271 Uiso 1 1 calc R

loop_
_atom_site_aniso_label
_atom_site_aniso_U_11
_atom_site_aniso_U_22
_atom_site_aniso_U_33
_atom_site_aniso_U_23
_atom_site_aniso_U_13
_atom_site_aniso_U_12
C1 0.077(6) 0.158(10) 0.059(6) -0.027(6) -0.011(5) -0.026(6)
Cu1 0.0518(5) 0.0388(5) 0.0501(5) -0.0140(4) 0.0046(4) -0.0175(4)
N1 0.041(3) 0.038(3) 0.049(3) -0.012(3) 0.002(2) -0.016(2)
C2 0.056(4) 0.048(4) 0.045(4) -0.014(3) -0.007(3) -0.015(3)
Cu2 0.0477(5) 0.0562(5) 0.0443(5) -0.0132(4) 0.0035(4) -0.0220(4)
N2 0.048(3) 0.062(4) 0.050(3) -0.019(3) 0.002(3) -0.031(3)
C3 0.046(4) 0.077(5) 0.063(4) -0.044(4) 0.005(3) -0.024(4)
Cu3 0.0405(4) 0.0429(5) 0.0547(5) -0.0219(4) 0.0150(3) -0.0175(3)
N3 0.034(2) 0.037(3) 0.050(3) -0.020(2) 0.009(2) -0.015(2)
C4 0.043(4) 0.049(4) 0.062(4) -0.025(4) 0.012(3) -0.019(3)
N4 0.046(3) 0.049(3) 0.057(4) -0.026(3) 0.005(3) -0.015(3)
C5 0.069(5) 0.068(5) 0.103(7) -0.017(5) 0.020(5) -0.037(4)
N5 0.044(3) 0.043(3) 0.050(3) -0.020(3) 0.004(2) -0.017(2)
C6 0.040(4) 0.095(6) 0.089(6) -0.068(5) 0.008(3) -0.022(4)
N6 0.070(4) 0.059(4) 0.046(3) -0.024(3) -0.003(3) -0.022(3)
C7 0.033(3) 0.050(4) 0.064(4) -0.028(3) 0.007(3) -0.016(3)
N7 0.051(3) 0.080(4) 0.058(4) -0.027(3) 0.010(3) -0.036(3)
C8 0.033(3) 0.107(7) 0.126(7) -0.086(6) 0.015(4) -0.026(4)
N8 0.064(4) 0.034(3) 0.084(4) -0.016(3) 0.022(3) -0.014(3)
C9 0.038(4) 0.153(9) 0.173(10) -0.136(9) 0.038(5) -0.034(5)
C10 0.046(4) 0.137(8) 0.157(9) -0.122(8) 0.037(5) -0.039(5)
C11 0.040(3) 0.062(4) 0.079(5) -0.048(4) 0.012(3) -0.021(3)
C12 0.038(4) 0.102(6) 0.125(7) -0.089(6) 0.022(4) -0.029(4)
C13 0.089(6) 0.053(5) 0.121(8) -0.048(5) 0.036(5) -0.030(4)
C14 0.041(3) 0.033(3) 0.073(5) -0.024(4) 0.010(3) -0.011(3)
C15 0.036(3) 0.068(5) 0.085(5) -0.053(4) 0.016(3) -0.024(3)
C16 0.033(3) 0.054(4) 0.062(4) -0.032(4) 0.006(3) -0.011(3)
C17 0.065(5) 0.079(6) 0.061(5) -0.029(5) -0.002(4) -0.012(4)
C18 0.044(3) 0.055(4) 0.059(4) -0.028(4) 0.007(3) -0.024(3)
C19 0.047(3) 0.043(4) 0.051(4) -0.016(3) 0.009(3) -0.021(3)
C20 0.051(4) 0.045(4) 0.065(5) -0.024(4) 0.014(3) -0.015(3)
C21 0.204(18) 0.24(2) 0.182(18) -0.15(2) -0.022(15) -0.030(19)
C22 0.22(2) 0.18(2) 0.21(2) -0.16(2) 0.082(17) -0.078(17)
C23 0.18(2) 0.23(3) 0.24(3) -0.15(2) 0.07(2) -0.01(2)
C24 0.122(12) 0.167(16) 0.179(17) -0.089(16) 0.002(11) -0.033(13)
C25 0.196(19) 0.22(3) 0.18(2) -0.14(2) 0.064(15) -0.085(18)
C26 0.41(4) 0.073(9) 0.175(18) -0.048(11) 0.01(2) -0.074(16)

loop_
_atom_type_symbol
_atom_type_description
_atom_type_scat_dispersion_real
_atom_type_scat_dispersion_imag
_atom_type_scat_source
C C 0.0033 0.0016 'International Tables Vol C Tables 4.2.6.8 and 6.1.1.4'
H H 0.0000 0.0000 'International Tables Vol C Tables 4.2.6.8 and 6.1.1.4'
N N 0.0061 0.0033 'International Tables Vol C Tables 4.2.6.8 and 6.1.1.4'
O O 0.0106 0.0060 'International Tables Vol C Tables 4.2.6.8 and 6.1.1.4'
Cu Cu 0.3201 1.2651 'International Tables Vol C Tables 4.2.6.8 and 6.1.1.4'

loop_
_geom_angle_atom_site_label_1
_geom_angle_atom_site_label_2
_geom_angle_atom_site_label_3
_geom_angle
_geom_angle_site_symmetry_1
_geom_angle_site_symmetry_3
C20 Cu1 N6 133.8(3) 1_564 .
C20 Cu1 N5 128.7(3) 1_564 .
N6 Cu1 N5 97.5(2) . .
C4 N1 N2 104.6(5) . .
C4 N1 Cu2 138.3(5) . 1_454
N2 N1 Cu2 117.0(3) . 1_454
N2 C2 C3 105.7(6) . .
N2 C2 C1 121.6(7) . .
C3 C2 C1 132.6(7) . .
C18 Cu2 N7 126.5(2) . .
C18 Cu2 N1 135.0(2) . 1_656
N7 Cu2 N1 97.3(2) . 1_656
C18 Cu2 Cu2 78.1(2) . 2_676
N7 Cu2 Cu2 105.32(19) . 2_676
N1 Cu2 Cu2 101.81(15) 1_656 2_676
C2 N2 N1 111.9(5) . .
C4 C3 C2 106.4(6) . .
C4 C3 C6 127.4(7) . .
C2 C3 C6 126.1(7) . .
C19 Cu3 N8 134.0(3) . .
C19 Cu3 N3 121.8(2) . 1_556
N8 Cu3 N3 104.2(2) . 1_556
C11 N3 C7 120.3(5) . .
C11 N3 Cu3 119.0(4) . 1_554
C7 N3 Cu3 120.1(4) . 1_554
N1 C4 C3 111.3(6) . .
N1 C4 C5 119.3(6) . .
C3 C4 C5 129.4(6) . .
C14 N4 N5 113.1(5) . .
C16 N5 N4 104.5(5) . .
C16 N5 Cu1 136.6(5) . .
N4 N5 Cu1 118.6(4) . .
C7 C6 C3 115.8(5) . .
C18 N6 Cu1 175.8(6) . .
N3 C7 C8 120.7(6) . .
N3 C7 C6 115.8(5) . .
C8 C7 C6 123.5(5) . .
C19 N7 Cu2 169.7(6) . .
C9 C8 C7 118.3(6) . .
C20 N8 Cu3 176.3(6) . .
C8 C9 C10 119.9(6) . .
C11 C10 C9 119.7(7) . .
N3 C11 C10 121.0(6) . .
N3 C11 C12 114.8(5) . .
C10 C11 C12 124.3(6) . .
C11 C12 C15 115.4(5) . .
N4 C14 C15 105.1(6) . .
N4 C14 C13 122.5(7) . .
C15 C14 C13 132.4(7) . .
C14 C15 C16 106.6(6) . .
C14 C15 C12 124.9(7) . .
C16 C15 C12 128.4(7) . .
N5 C16 C15 110.6(6) . .
N5 C16 C17 119.8(6) . .
C15 C16 C17 129.5(6) . .
N6 C18 Cu2 177.0(6) . .
N7 C19 Cu3 176.0(6) . .
N8 C20 Cu1 176.3(6) . 1_546
C22 C21 C26 127.2(18) . .
C21 C22 C23 117.0(19) . .
C22 C23 C24 120(2) . .
C23 C24 C25 119.5(19) . .
C26 C25 C24 122.6(18) . .
C25 C26 C21 113.3(17) . .

loop_
_geom_bond_atom_site_label_1
_geom_bond_atom_site_label_2
_geom_bond_distance
_geom_bond_site_symmetry_2
C1 C2 1.472(10) .
Cu1 C20 1.837(7) 1_564
Cu1 N6 1.933(6) .
Cu1 N5 2.017(5) .
N1 C4 1.329(7) .
N1 N2 1.382(7) .
N1 Cu2 1.996(5) 1_454
C2 N2 1.334(8) .
C2 C3 1.398(9) .
Cu2 C18 1.865(7) .
Cu2 N7 1.980(6) .
Cu2 N1 1.996(5) 1_656
Cu2 Cu2 2.9346(18) 2_676
C3 C4 1.371(9) .
C3 C6 1.515(8) .
Cu3 C19 1.852(6) .
Cu3 N8 1.898(6) .
Cu3 N3 2.067(4) 1_556
N3 C11 1.339(7) .
N3 C7 1.343(7) .
N3 Cu3 2.067(4) 1_554
C4 C5 1.512(10) .
N4 C14 1.348(8) .
N4 N5 1.362(7) .
N5 C16 1.326(8) .
C6 C7 1.479(9) .
N6 C18 1.139(8) .
C7 C8 1.391(9) .
N7 C19 1.141(8) .
C8 C9 1.370(10) .
N8 C20 1.177(8) .
C9 C10 1.372(10) .
C10 C11 1.359(9) .
C11 C12 1.504(8) .
C12 C15 1.524(9) .
C13 C14 1.494(10) .
C14 C15 1.374(10) .
C15 C16 1.400(9) .
C16 C17 1.484(9) .
C20 Cu1 1.837(7) 1_546
C21 C22 1.343(9) .
C21 C26 1.383(9) .
C22 C23 1.370(9) .
C23 C24 1.373(10) .
C24 C25 1.389(9) .
C25 C26 1.371(9) .
